data_9012350
loop_
_publ_author_name
'Schukow, H.'
'Breitinger, D. K.'
'Zeiske, T.'
'Kubanek, F.'
'Mohr, J.'
'Schwab, R. G.'

_publ_section_title
;Localization of hydrogen and content of oxonium cations in alunite via
 neutron diffraction Locality: synthetic Sample: T = 2 K
;
_journal_name_full 'Zeitschrift fur Anorganische und Allgemeine Chemie'
_journal_page_first 1047
_journal_page_last 1050
_journal_paper_doi 10.1002/(SICI)1521-3749(199906)625:6<1047::AID-ZAAC1047>3.0.CO;2-F
_journal_volume 625
_journal_year 1999
_chemical_formula_structural KAl3(SO4)2(OD)6
_chemical_formula_sum 'Al3 D12 K0.875 O14.125 S2'
_chemical_name_mineral 'Alunite (deuterated)'
_space_group_IT_number 166
_symmetry_space_group_name_Hall '-R 3 2"'
_symmetry_space_group_name_H-M 'R -3 m :H'
_cell_angle_alpha 90
_cell_angle_beta 90
_cell_angle_gamma 120
_cell_length_a 6.943
_cell_length_b 6.943
_cell_length_c 17.227
_cell_formula_units_Z 3
_cell_volume 719.175
_diffrn_ambient_temperature 2
_exptl_crystal_density_diffrn 2.975
_cod_original_sg_symbol_H-M 'R -3 m'
_cod_original_formula_sum 'K.875 Al3 S2 O14.125 D12'
_cod_database_code 9012350

loop_
_symmetry_equiv_pos_as_xyz
x,y,z
2/3+x,1/3+y,1/3+z
1/3+x,2/3+y,2/3+z
x,x-y,z
2/3+x,1/3+x-y,1/3+z
1/3+x,2/3+x-y,2/3+z
y,x,-z
2/3+y,1/3+x,1/3-z
1/3+y,2/3+x,2/3-z
-x+y,y,z
2/3-x+y,1/3+y,1/3+z
1/3-x+y,2/3+y,2/3+z
-x,-x+y,-z
2/3-x,1/3-x+y,1/3-z
1/3-x,2/3-x+y,2/3-z
-y,-x,z
2/3-y,1/3-x,1/3+z
1/3-y,2/3-x,2/3+z
x-y,-y,-z
2/3+x-y,1/3-y,1/3-z
1/3+x-y,2/3-y,2/3-z
y,-x+y,-z
2/3+y,1/3-x+y,1/3-z
1/3+y,2/3-x+y,2/3-z
-x+y,-x,z
2/3-x+y,1/3-x,1/3+z
1/3-x+y,2/3-x,2/3+z
-x,-y,-z
2/3-x,1/3-y,1/3-z
1/3-x,2/3-y,2/3-z
-y,x-y,z
2/3-y,1/3+x-y,1/3+z
1/3-y,2/3+x-y,2/3+z
x-y,x,-z
2/3+x-y,1/3+x,1/3-z
1/3+x-y,2/3+x,2/3-z

loop_
_atom_site_label
_atom_site_fract_x
_atom_site_fract_y
_atom_site_fract_z
_atom_site_occupancy
_atom_site_U_iso_or_equiv
K 0.00000 0.00000 0.00000 0.87500 0.00722
Al 0.50000 0.00000 0.50000 1.00000 0.00874
S 0.00000 0.00000 0.30353 1.00000 0.00481
O-hyd1 0.00000 0.00000 0.00000 0.12500 0.01064
O2 0.00000 0.00000 0.38667 1.00000 0.01089
O3 0.21911 -0.21911 -0.05952 1.00000 0.00760
O4 0.12501 -0.12501 0.14208 1.00000 0.00722
D 0.19506 0.19506 0.11278 1.00000 0.01938

_database_code_amcsd 0015817
